data_1528188
loop_
_publ_author_name
'Weiss, J.'

_publ_section_title
;
 Roentgenographische Untersuchungen an Mischkristallen der Zusammensetzung
 Sen S8-n
;
_journal_name_full 'Zeitschrift fuer Anorganische und Allgemeine Chemie'
_journal_page_first 113
_journal_page_last 118
_journal_volume 435
_journal_year 1977
_chemical_formula_sum 'S5.1 Se2.9'
_chemical_name_systematic 'Se2.9 S5.1'
_space_group_IT_number 13
_symmetry_space_group_name_Hall '-P 2yc'
_symmetry_space_group_name_H-M 'P 1 2/c 1'
_cell_angle_alpha 90
_cell_angle_beta 124.3
_cell_angle_gamma 90
_cell_formula_units_Z 4
_cell_length_a 8.578
_cell_length_b 13.386
_cell_length_c 9.368
_cell_volume 888.619
_citation_journal_id_ASTM ZAACAB
_cod_data_source_file Weiss_ZAACAB_1977_795.cif
_cod_data_source_block S5.1Se2.9
_cod_original_cell_volume 888.6187
_cod_database_code 1528188

loop_
_symmetry_equiv_pos_as_xyz
x,y,z
-x,y,-z+1/2
-x,-y,-z
x,-y,z-1/2

loop_
_atom_site_label
_atom_site_type_symbol
_atom_site_fract_x
_atom_site_fract_y
_atom_site_fract_z
_atom_site_occupancy
_atom_site_U_iso_or_equiv
Se4 Se 0.5809 0.6789 0.3845 0.32 0.0
S6 S 0.3188 0.8958 0.3554 0.65 0.0
Se5 Se 0.081 0.7952 0.1933 0.35 0.0
Se2 Se 0.7522 0.4446 0.5467 0.38 0.0
Se1 Se 0.6583 0.34 0.3266 0.45 0.0
S2 S 0.7522 0.4446 0.5467 0.62 0.0
S3 S 0.8168 0.583 0.4727 0.68 0.0
S4 S 0.5809 0.6789 0.3845 0.68 0.0
S1 S 0.6583 0.34 0.3266 0.55 0.0
S8 S 0.247 0.0359 0.2122 0.62 0.0
Se6 Se 0.3188 0.8958 0.3554 0.35 0.0
Se7 Se 0.1507 0.1344 0.3316 0.39 0.0
S7 S 0.1507 0.1344 0.3316 0.61 0.0
Se8 Se 0.247 0.0359 0.2122 0.38 0.0
S5 S 0.081 0.7952 0.1933 0.65 0.0
Se3 Se 0.8168 0.583 0.4727 0.32 0.0
